data_2002597
loop_
_publ_author_name
'Boje, J'
'Mueller-Buschbaum, Hk'

_publ_section_title 'Zur Kenntnis von Sr2 Bi3 V3 O14'
_journal_name_full
;
Zeitschrift fuer Anorganische und Allgemeine Chemie
;
_journal_page_first 39
_journal_page_last 42
_journal_paper_doi 10.1002/zaac.19926180108
_journal_volume 618
_journal_year 1992
_chemical_formula_structural 'Sr2 Bi3 V3 O14'
_chemical_formula_sum 'Bi3 O14 Sr2 V3'
_chemical_name_systematic 'Distrontium tribismuth trivanadium oxide'
_space_group_IT_number 2
_symmetry_cell_setting triclinic
_symmetry_Int_Tables_number 2
_symmetry_space_group_name_Hall '-P 1'
_symmetry_space_group_name_H-M 'P -1'
_cell_angle_alpha 97.462(33)
_cell_angle_beta 98.704(25)
_cell_angle_gamma 110.989(20)
_cell_formula_units_Z 2
_cell_length_a 7.0838(29)
_cell_length_b 7.1732(32)
_cell_length_c 14.1067(54)
_cell_volume 648.3
_refine_ls_R_factor_all 0.077
_cod_database_code 2002597

loop_
_symmetry_equiv_pos_as_xyz
x,y,z
-x,-y,-z

loop_
_atom_site_label
_atom_site_type_symbol
_atom_site_symmetry_multiplicity
_atom_site_Wyckoff_symbol
_atom_site_fract_x
_atom_site_fract_y
_atom_site_fract_z
_atom_site_occupancy
_atom_site_attached_hydrogens
_atom_site_calc_flag
Sr1 Sr2+ 2 i 0.8303(6) 0.2727(6) 0.0568(3) 1. 0 d
Bi1 Bi3+ 2 i 0.1318(2) 0.2845(2) 0.3161(1) 1. 0 d
Bi2 Bi3+ 2 i 0.6160(2) 0.2231(2) 0.3019(1) 1. 0 d
Sr2 Sr2+ 2 i 0.3275(4) 0.2249(3) 0.8312(2) 0.5 0 d
Bi3 Bi3+ 2 i 0.3275(4) 0.2249(3) 0.8312(2) 0.5 0 d
Sr3 Sr2+ 2 i 0.9053(3) 0.2648(3) 0.5451(2) 0.5 0 d
Bi4 Bi3+ 2 i 0.9053(3) 0.2648(3) 0.5451(2) 0.5 0 d
V1 V5+ 2 i 0.3482(8) 0.2909(8) 0.0798(4) 1. 0 d
V2 V5+ 2 i 0.1621(7) 0.7645(7) 0.2034(3) 1. 0 d
V3 V5+ 2 i 0.3903(8) 0.2359(8) 0.5677(4) 1. 0 d
O1 O2- 2 i 0.070(4) 0.616(4) 0.599(2) 1. 0 d
O2 O2- 2 i 0.183(4) 0.169(4) 0.472(2) 1. 0 d
O3 O2- 2 i 0.918(4) 0.088(4) 0.720(2) 1. 0 d
O4 O2- 2 i 0.382(4) 0.004(4) 0.596(2) 1. 0 d
O5 O2- 2 i 0.583(4) 0.103(4) 0.807(2) 1. 0 d
O6 O2- 2 i 0.346(5) 0.369(5) 0.661(2) 1. 0 d
O7 O2- 2 i 0.414(4) 0.645(4) 0.845(2) 1. 0 d
O8 O2- 2 i 0.867(6) 0.442(6) 0.746(3) 1. 0 d
O9 O2- 2 i 0.655(4) 0.486(4) 0.945(2) 1. 0 d
O10 O2- 2 i 0.330(5) 0.115(4) 0.976(2) 1. 0 d
O11 O2- 2 i 0.001(4) 0.322(4) 0.908(2) 1. 0 d
O12 O2- 2 i 0.619(5) 0.366(5) 0.538(2) 1. 0 d
O13 O2- 2 i 0.180(4) 0.868(3) 0.769(2) 1. 0 d
O14 O2- 2 i 0.157(5) 0.190(5) 0.139(2) 1. 0 d

loop_
_atom_type_symbol
_atom_type_oxidation_number
Sr2+ 2.000
Bi3+ 3.000
V5+ 5.000
O2- -2.000
